data_7129122
loop_
_publ_author_name
'Feuerstein, Wolfram'
'Varava, Paul'
'Fadaei-Tirani, Farzaneh'
'Scopelliti, Rosario'
'Severin, Kay'

_publ_section_title
;
 Synthesis, structural characterization, and coordination chemistry of
 imidazole-based alkylidene ketenes.
;
_journal_issue 87
_journal_name_full 'Chemical communications (Cambridge, England)'
_journal_page_first 11509
_journal_page_last 11512
_journal_paper_doi 10.1039/d1cc05161j
_journal_volume 57
_journal_year 2021
_chemical_formula_moiety 'C31 H36 Cl N2 O3 Rh'
_chemical_formula_sum 'C31 H36 Cl N2 O3 Rh'
_chemical_formula_weight 622.98
_space_group_crystal_system monoclinic
_space_group_IT_number 14
_space_group_name_Hall '-P 2yn'
_space_group_name_H-M_alt 'P 1 21/n 1'
_atom_sites_solution_hydrogens geom
_atom_sites_solution_primary dual
_atom_sites_solution_secondary difmap
_audit_creation_date 2020-11-15
_audit_creation_method
;
Olex2 1.3
(compiled 2020.07.31 svn.rc2a77460 for OlexSys, GUI svn.r6145)
;
_audit_update_record
;
2021-07-06 deposited with the CCDC.	2021-10-11 downloaded from the CCDC.
;
_cell_angle_alpha 90
_cell_angle_beta 99.0954(13)
_cell_angle_gamma 90
_cell_formula_units_Z 4
_cell_length_a 10.32987(14)
_cell_length_b 14.7730(2)
_cell_length_c 20.5303(3)
_cell_measurement_reflns_used 9073
_cell_measurement_temperature 140.00(10)
_cell_measurement_theta_max 72.4480
_cell_measurement_theta_min 3.6780
_cell_volume 3093.60(8)
_computing_cell_refinement 'CrysAlisPro 1.171.40.84a (Rigaku OD, 2020)'
_computing_data_collection 'CrysAlisPro 1.171.40.84a (Rigaku OD, 2020)'
_computing_data_reduction 'CrysAlisPro 1.171.40.84a (Rigaku OD, 2020)'
_computing_molecular_graphics 'Olex2 1.3 (Dolomanov et al., 2009)'
_computing_publication_material 'Olex2 1.3 (Dolomanov et al., 2009)'
_computing_structure_refinement 'SHELXL 2018/3 (Sheldrick, 2015)'
_computing_structure_solution 'SHELXT (Sheldrick, 2015)'
_diffrn_ambient_environment N~2~
_diffrn_ambient_temperature 140.00(10)
_diffrn_detector 'CCD plate'
_diffrn_detector_area_resol_mean 5.2817
_diffrn_detector_type AtlasS2
_diffrn_measured_fraction_theta_full 0.999
_diffrn_measured_fraction_theta_max 0.975
_diffrn_measurement_details
;
List of Runs (angles in degrees, time in seconds):

  # Type    Start    End  Width  t~exp~   \w     \q     \k     \f   Frames
#--------------------------------------------------------------------------
  1  \w   -109.00 -12.00   1.00    1.00    --  -40.91 -60.00 178.00   97
  2  \w    -11.00  32.00   1.00    1.00    --  -40.91  60.00 -41.00   43
  3  \w    -56.00 -21.00   1.00    1.00    --  -40.91  60.00 -41.00   35
  4  \w     -5.00  20.00   1.00    1.00    --   40.91 -60.00 178.00   25
  5  \w     87.00 175.00   1.00    4.00    --  105.15  60.00 -41.00   88
  6  \w     35.00 130.00   1.00    4.00    --  105.15 -60.00 178.00   95
  7  \w     37.00  85.00   1.00    1.00    --   40.91-125.00 120.00   48
  8  \w     30.00  96.00   1.00    1.00    --   40.91-125.00  30.00   66
  9  \w     17.00  45.00   1.00    1.00    --   40.91 -99.00-180.00   28
 10  \w     38.00  63.00   1.00    1.00    --   40.91  60.00 -41.00   25
 11  \w    103.00 171.00   1.00    4.00    --  105.15  77.00  30.00   68
 12  \w     96.00 146.00   1.00    4.00    --  105.15 178.00  90.00   50
 13  \w    104.00 158.00   1.00    4.00    --  105.15  77.00   0.00   54
 14  \w    103.00 168.00   1.00    4.00    --  105.15  77.00 -90.00   65
 15  \w    113.00 168.00   1.00    4.00    --  105.15 111.00-150.00   55
 16  \w    135.00 174.00   1.00    4.00    --  105.15 111.00-120.00   39
;
_diffrn_measurement_device 'four-circle diffractometer'
_diffrn_measurement_device_type 'SuperNova, Dual, Cu at home/near, AtlasS2'
_diffrn_measurement_method '\w scans'
_diffrn_orient_matrix_type 'CrysAlisPro convention (1999,Acta A55,543-557)'
_diffrn_orient_matrix_UB_11 0.1406012000
_diffrn_orient_matrix_UB_12 -0.0268471000
_diffrn_orient_matrix_UB_13 -0.0081970000
_diffrn_orient_matrix_UB_21 0.0043013000
_diffrn_orient_matrix_UB_22 -0.0683677000
_diffrn_orient_matrix_UB_23 0.0569604000
_diffrn_orient_matrix_UB_31 -0.0549414000
_diffrn_orient_matrix_UB_32 -0.0740562000
_diffrn_orient_matrix_UB_33 -0.0496332000
_diffrn_radiation_monochromator mirror
_diffrn_radiation_probe x-ray
_diffrn_radiation_type 'Cu K\a'
_diffrn_radiation_wavelength 1.54184
_diffrn_reflns_av_R_equivalents 0.0265
_diffrn_reflns_av_unetI/netI 0.0296
_diffrn_reflns_Laue_measured_fraction_full 0.999
_diffrn_reflns_Laue_measured_fraction_max 0.975
_diffrn_reflns_limit_h_max 10
_diffrn_reflns_limit_h_min -12
_diffrn_reflns_limit_k_max 17
_diffrn_reflns_limit_k_min -18
_diffrn_reflns_limit_l_max 25
_diffrn_reflns_limit_l_min -25
_diffrn_reflns_number 15548
_diffrn_reflns_point_group_measured_fraction_full 0.999
_diffrn_reflns_point_group_measured_fraction_max 0.975
_diffrn_reflns_theta_full 67.684
_diffrn_reflns_theta_max 72.620
_diffrn_reflns_theta_min 3.702
_diffrn_source 'micro-focus sealed X-ray tube'
_diffrn_source_type 'SuperNova (Cu) X-ray Source'
_exptl_absorpt_coefficient_mu 5.509
_exptl_absorpt_correction_T_max 0.825
_exptl_absorpt_correction_T_min 0.456
_exptl_absorpt_correction_type gaussian
_exptl_absorpt_process_details
;
CrysAlisPro 1.171.40.84a (Rigaku Oxford Diffraction, 2020)
Numerical absorption correction based on gaussian integration over
a multifaceted crystal model
Empirical absorption correction using spherical harmonics,
implemented in SCALE3 ABSPACK scaling algorithm.
;
_exptl_crystal_colour 'clear pale yellow'
_exptl_crystal_density_diffrn 1.338
_exptl_crystal_description prism
_exptl_crystal_F_000 1288
_exptl_crystal_size_max 0.189
_exptl_crystal_size_mid 0.175
_exptl_crystal_size_min 0.151
_refine_diff_density_max 0.387
_refine_diff_density_min -0.622
_refine_diff_density_rms 0.057
_refine_ls_extinction_method none
_refine_ls_goodness_of_fit_ref 1.044
_refine_ls_hydrogen_treatment constr
_refine_ls_matrix_type full
_refine_ls_number_parameters 351
_refine_ls_number_reflns 6015
_refine_ls_number_restraints 0
_refine_ls_restrained_S_all 1.044
_refine_ls_R_factor_all 0.0322
_refine_ls_R_factor_gt 0.0278
_refine_ls_shift/su_max 0.001
_refine_ls_shift/su_mean 0.000
_refine_ls_structure_factor_coef Fsqd
_refine_ls_weighting_details 'w=1/[\s^2^(Fo^2^)+(0.0255P)^2^+2.0812P] where P=(Fo^2^+2Fc^2^)/3'
_refine_ls_weighting_scheme calc
_refine_ls_wR_factor_gt 0.0660
_refine_ls_wR_factor_ref 0.0683
_reflns_Friedel_coverage 0.000
_reflns_number_gt 5408
_reflns_number_total 6015
_reflns_threshold_expression 'I > 2\s(I)'
_cod_data_source_file d1cc05161j2.cif
_cod_data_source_block pv213_c
_cod_depositor_comments 'Adding full bibliography for 7129122--7129133.cif.'
_cod_original_cell_volume 3093.59(7)
_cod_database_code 7129122
_shelx_shelxl_version_number 2018/3
_chemical_oxdiff_formula 'C31 H36 N2 O3 Cl1 Rh1'
_shelx_space_group_comment
;
The symmetry employed for this shelxl refinement is uniquely defined
by the following loop, which should always be used as a source of
symmetry information in preference to the above space-group names.
They are only intended as comments.
;
_shelx_estimated_absorpt_t_max 0.490
_shelx_estimated_absorpt_t_min 0.422
_reflns_odcompleteness_completeness 99.97
_reflns_odcompleteness_iscentric 1
_reflns_odcompleteness_theta 66.97
_olex2_refinement_description
;
1. Fixed Uiso
 At 1.2 times of:
  All C(H) groups
 At 1.5 times of:
  All C(H,H,H) groups
2.a Ternary CH refined with riding coordinates:
 C10(H10), C13(H13), C22(H22), C25(H25)
2.b Aromatic/amide H refined with riding coordinates:
 C2(H2), C3(H3), C6(H6), C7(H7), C8(H8), C18(H18), C19(H19), C20(H20)
2.c Idealised Me refined as rotating group:
 C11(H11A,H11B,H11C), C12(H12A,H12B,H12C), C14(H14A,H14B,H14C), C15(H15A,H15B,
 H15C), C23(H23A,H23B,H23C), C24(H24A,H24B,H24C), C26(H26A,H26B,H26C), C27(H27A,
 H27B,H27C)
;
_olex2_submission_special_instructions 'No special instructions were received'
_oxdiff_exptl_absorpt_empirical_details
;
Empirical correction (ABSPACK) includes:
- Absorption correction using spherical harmonics
- Frame scaling
- Detector area scaling
- B-factor correction
;
_oxdiff_exptl_absorpt_empirical_full_max 1.447
_oxdiff_exptl_absorpt_empirical_full_min 0.824

loop_
_space_group_symop_operation_xyz
'x, y, z'
'-x+1/2, y+1/2, -z+1/2'
'-x, -y, -z'
'x-1/2, -y-1/2, z-1/2'

loop_
_atom_site_label
_atom_site_type_symbol
_atom_site_fract_x
_atom_site_fract_y
_atom_site_fract_z
_atom_site_U_iso_or_equiv
_atom_site_adp_type
_atom_site_occupancy
_atom_site_site_symmetry_order
_atom_site_calc_flag
_atom_site_refinement_flags_posn
_atom_site_refinement_flags_adp
_atom_site_refinement_flags_occupancy
_atom_site_disorder_assembly
_atom_site_disorder_group
Rh1 Rh 0.47631(2) 0.40184(2) 0.64021(2) 0.02805(6) Uani 1 1 d . . . . .
Cl1 Cl 0.38003(6) 0.30653(4) 0.71039(3) 0.04233(14) Uani 1 1 d . . . . .
O1 O 0.76451(16) 0.41000(12) 0.76118(9) 0.0415(4) Uani 1 1 d . . . . .
O2 O 0.6159(2) 0.52348(15) 0.55896(9) 0.0567(5) Uani 1 1 d . . . . .
O3 O 0.3760(3) 0.27869(19) 0.52775(12) 0.0887(9) Uani 1 1 d . . . . .
N1 N 0.35656(16) 0.57335(12) 0.73861(8) 0.0230(3) Uani 1 1 d . . . . .
N2 N 0.48757(16) 0.54123(12) 0.82907(8) 0.0229(3) Uani 1 1 d . . . . .
C1 C 0.46861(18) 0.52856(13) 0.76307(9) 0.0208(4) Uani 1 1 d . . . . .
C2 C 0.3886(2) 0.59552(15) 0.84598(11) 0.0302(5) Uani 1 1 d . . . . .
H2 H 0.379732 0.615062 0.889141 0.036 Uiso 1 1 calc R U . . .
C3 C 0.3075(2) 0.61535(16) 0.79004(11) 0.0304(5) Uani 1 1 d . . . . .
H3 H 0.230597 0.651506 0.786342 0.036 Uiso 1 1 calc R U . . .
C4 C 0.3113(2) 0.58856(14) 0.66896(10) 0.0253(4) Uani 1 1 d . . . . .
C5 C 0.3755(2) 0.65497(15) 0.63760(11) 0.0278(4) Uani 1 1 d . . . . .
C6 C 0.3370(2) 0.66494(17) 0.56972(11) 0.0336(5) Uani 1 1 d . . . . .
H6 H 0.379404 0.708666 0.546515 0.040 Uiso 1 1 calc R U . . .
C7 C 0.2382(2) 0.61236(17) 0.53569(11) 0.0365(5) Uani 1 1 d . . . . .
H7 H 0.215002 0.618955 0.489288 0.044 Uiso 1 1 calc R U . . .
C8 C 0.1731(2) 0.55016(17) 0.56900(12) 0.0366(5) Uani 1 1 d . . . . .
H8 H 0.103508 0.515833 0.545160 0.044 Uiso 1 1 calc R U . . .
C9 C 0.2070(2) 0.53660(15) 0.63660(11) 0.0292(4) Uani 1 1 d . . . . .
C10 C 0.1263(2) 0.47473(17) 0.67356(13) 0.0373(5) Uani 1 1 d . . . . .
H10 H 0.183583 0.453513 0.714568 0.045 Uiso 1 1 calc R U . . .
C11 C 0.0737(3) 0.3913(2) 0.63373(16) 0.0537(8) Uani 1 1 d . . . . .
H11A H 0.007973 0.410103 0.596431 0.080 Uiso 1 1 calc R U . . .
H11B H 0.033532 0.349943 0.662033 0.080 Uiso 1 1 calc R U . . .
H11C H 0.146088 0.360547 0.617219 0.080 Uiso 1 1 calc R U . . .
C12 C 0.0130(3) 0.5289(2) 0.69396(17) 0.0548(8) Uani 1 1 d . . . . .
H12A H 0.047827 0.581628 0.719893 0.082 Uiso 1 1 calc R U . . .
H12B H -0.035726 0.490513 0.720617 0.082 Uiso 1 1 calc R U . . .
H12C H -0.045781 0.549091 0.654438 0.082 Uiso 1 1 calc R U . . .
C13 C 0.4782(2) 0.71816(17) 0.67430(11) 0.0342(5) Uani 1 1 d . . . . .
H13 H 0.499153 0.696104 0.720824 0.041 Uiso 1 1 calc R U . . .
C14 C 0.6036(3) 0.7200(2) 0.6464(2) 0.0696(11) Uani 1 1 d . . . . .
H14A H 0.641026 0.658970 0.647708 0.104 Uiso 1 1 calc R U . . .
H14B H 0.665831 0.761093 0.672579 0.104 Uiso 1 1 calc R U . . .
H14C H 0.586159 0.741279 0.600621 0.104 Uiso 1 1 calc R U . . .
C15 C 0.4227(3) 0.8134(2) 0.6762(2) 0.0674(10) Uani 1 1 d . . . . .
H15A H 0.402788 0.837361 0.631223 0.101 Uiso 1 1 calc R U . . .
H15B H 0.487369 0.852539 0.702688 0.101 Uiso 1 1 calc R U . . .
H15C H 0.342382 0.811680 0.695945 0.101 Uiso 1 1 calc R U . . .
C16 C 0.6014(2) 0.50958(15) 0.87299(9) 0.0257(4) Uani 1 1 d . . . . .
C17 C 0.7129(2) 0.56475(17) 0.88119(11) 0.0331(5) Uani 1 1 d . . . . .
C18 C 0.8217(3) 0.5327(2) 0.92369(14) 0.0463(6) Uani 1 1 d . . . . .
H18 H 0.899393 0.568161 0.931063 0.056 Uiso 1 1 calc R U . . .
C19 C 0.8188(3) 0.4511(2) 0.95508(15) 0.0563(8) Uani 1 1 d . . . . .
H19 H 0.894572 0.430765 0.983714 0.068 Uiso 1 1 calc R U . . .
C20 C 0.7075(3) 0.39799(19) 0.94569(14) 0.0462(6) Uani 1 1 d . . . . .
H20 H 0.707626 0.341575 0.967909 0.055 Uiso 1 1 calc R U . . .
C21 C 0.5950(2) 0.42600(16) 0.90411(11) 0.0310(5) Uani 1 1 d . . . . .
C22 C 0.4720(2) 0.36816(16) 0.89454(11) 0.0343(5) Uani 1 1 d . . . . .
H22 H 0.413240 0.390561 0.854352 0.041 Uiso 1 1 calc R U . . .
C23 C 0.5009(3) 0.26831(18) 0.88376(16) 0.0528(7) Uani 1 1 d . . . . .
H23A H 0.550969 0.262576 0.847210 0.079 Uiso 1 1 calc R U . . .
H23B H 0.418201 0.235004 0.873140 0.079 Uiso 1 1 calc R U . . .
H23C H 0.552064 0.243314 0.924003 0.079 Uiso 1 1 calc R U . . .
C24 C 0.3998(3) 0.3803(2) 0.95356(15) 0.0586(8) Uani 1 1 d . . . . .
H24A H 0.456515 0.360485 0.993881 0.088 Uiso 1 1 calc R U . . .
H24B H 0.319529 0.343823 0.946923 0.088 Uiso 1 1 calc R U . . .
H24C H 0.377202 0.444203 0.957665 0.088 Uiso 1 1 calc R U . . .
C25 C 0.7188(2) 0.65497(18) 0.84683(12) 0.0388(6) Uani 1 1 d . . . . .
H25 H 0.634501 0.662358 0.815830 0.047 Uiso 1 1 calc R U . . .
C26 C 0.8292(4) 0.6589(2) 0.80591(17) 0.0660(10) Uani 1 1 d . . . . .
H26A H 0.913626 0.652636 0.834950 0.099 Uiso 1 1 calc R U . . .
H26B H 0.826356 0.717156 0.782833 0.099 Uiso 1 1 calc R U . . .
H26C H 0.818737 0.609623 0.773591 0.099 Uiso 1 1 calc R U . . .
C27 C 0.7291(3) 0.73346(19) 0.89553(14) 0.0482(6) Uani 1 1 d . . . . .
H27A H 0.653800 0.732254 0.919212 0.072 Uiso 1 1 calc R U . . .
H27B H 0.729647 0.790785 0.871558 0.072 Uiso 1 1 calc R U . . .
H27C H 0.810301 0.727825 0.927146 0.072 Uiso 1 1 calc R U . . .
C28 C 0.54814(19) 0.47909(14) 0.72613(9) 0.0230(4) Uani 1 1 d . . . . .
C29 C 0.6616(2) 0.44400(15) 0.74835(10) 0.0271(4) Uani 1 1 d . . . . .
C30 C 0.5609(3) 0.47725(18) 0.58918(11) 0.0388(5) Uani 1 1 d . . . . .
C31 C 0.4138(3) 0.3267(2) 0.56939(14) 0.0525(7) Uani 1 1 d . . . . .

loop_
_atom_site_aniso_label
_atom_site_aniso_U_11
_atom_site_aniso_U_22
_atom_site_aniso_U_33
_atom_site_aniso_U_23
_atom_site_aniso_U_13
_atom_site_aniso_U_12
Rh1 0.03343(9) 0.02555(9) 0.02510(9) -0.00708(6) 0.00441(6) -0.00239(6)
Cl1 0.0450(3) 0.0308(3) 0.0523(3) 0.0029(3) 0.0109(3) -0.0090(2)
O1 0.0299(8) 0.0436(10) 0.0502(10) 0.0025(8) 0.0040(7) 0.0136(8)
O2 0.0838(15) 0.0532(12) 0.0394(10) -0.0075(9) 0.0287(10) -0.0203(11)
O3 0.129(2) 0.0814(18) 0.0559(14) -0.0397(14) 0.0153(14) -0.0547(17)
N1 0.0218(8) 0.0237(8) 0.0236(8) 0.0020(7) 0.0034(6) 0.0027(7)
N2 0.0243(8) 0.0247(9) 0.0194(8) -0.0012(7) 0.0023(6) 0.0012(7)
C1 0.0215(9) 0.0193(9) 0.0211(9) 0.0007(7) 0.0022(7) -0.0024(7)
C2 0.0329(11) 0.0324(11) 0.0270(10) -0.0044(9) 0.0103(8) 0.0053(9)
C3 0.0290(10) 0.0321(11) 0.0314(11) -0.0011(9) 0.0090(8) 0.0073(9)
C4 0.0241(9) 0.0259(10) 0.0251(10) 0.0029(8) 0.0009(8) 0.0046(8)
C5 0.0270(10) 0.0269(11) 0.0292(10) 0.0037(9) 0.0031(8) 0.0012(8)
C6 0.0369(12) 0.0352(12) 0.0283(11) 0.0071(9) 0.0039(9) -0.0001(10)
C7 0.0432(13) 0.0387(13) 0.0249(10) 0.0025(10) -0.0028(9) 0.0033(10)
C8 0.0392(12) 0.0336(12) 0.0328(12) -0.0007(10) -0.0075(9) -0.0011(10)
C9 0.0262(10) 0.0268(11) 0.0326(11) 0.0023(9) -0.0018(8) 0.0022(9)
C10 0.0310(11) 0.0339(12) 0.0444(13) 0.0084(11) -0.0021(10) -0.0048(10)
C11 0.0470(15) 0.0431(15) 0.0637(18) 0.0083(14) -0.0136(13) -0.0192(13)
C12 0.0382(14) 0.0548(18) 0.075(2) 0.0185(16) 0.0204(13) -0.0008(13)
C13 0.0336(11) 0.0369(13) 0.0305(11) 0.0034(10) 0.0005(9) -0.0084(10)
C14 0.0444(16) 0.064(2) 0.107(3) -0.045(2) 0.0307(17) -0.0254(15)
C15 0.0497(17) 0.0546(19) 0.094(3) -0.0410(19) -0.0017(16) 0.0010(15)
C16 0.0258(10) 0.0310(11) 0.0189(9) -0.0026(8) -0.0012(7) 0.0023(8)
C17 0.0320(11) 0.0400(13) 0.0265(10) -0.0063(10) 0.0022(9) -0.0046(10)
C18 0.0339(12) 0.0549(17) 0.0451(14) -0.0053(13) -0.0090(11) -0.0050(12)
C19 0.0452(15) 0.0612(19) 0.0528(16) 0.0004(15) -0.0223(13) 0.0090(14)
C20 0.0511(15) 0.0401(14) 0.0415(14) 0.0051(12) -0.0112(12) 0.0069(12)
C21 0.0362(11) 0.0302(11) 0.0244(10) -0.0018(9) -0.0016(9) 0.0030(9)
C22 0.0430(13) 0.0291(11) 0.0292(11) 0.0027(9) 0.0011(9) -0.0039(10)
C23 0.0679(19) 0.0300(13) 0.0570(17) 0.0022(12) -0.0015(14) -0.0030(13)
C24 0.0671(19) 0.068(2) 0.0442(15) -0.0119(15) 0.0198(14) -0.0250(16)
C25 0.0414(13) 0.0440(14) 0.0302(11) -0.0044(10) 0.0035(10) -0.0157(11)
C26 0.087(2) 0.0529(18) 0.069(2) -0.0185(16) 0.0449(19) -0.0290(17)
C27 0.0595(17) 0.0415(15) 0.0439(14) -0.0022(12) 0.0092(12) -0.0022(13)
C28 0.0239(9) 0.0229(10) 0.0217(9) -0.0012(8) 0.0019(7) 0.0013(8)
C29 0.0297(11) 0.0250(10) 0.0270(10) -0.0009(8) 0.0061(8) 0.0003(9)
C30 0.0517(14) 0.0374(13) 0.0280(11) -0.0116(10) 0.0082(10) -0.0032(11)
C31 0.0675(18) 0.0493(16) 0.0418(14) -0.0127(13) 0.0118(13) -0.0162(14)

loop_
_atom_type_symbol
_atom_type_description
_atom_type_scat_dispersion_real
_atom_type_scat_dispersion_imag
_atom_type_scat_source
C C 0.0181 0.0091 'International Tables Vol C Tables 4.2.6.8 and 6.1.1.4'
H H 0.0000 0.0000 'International Tables Vol C Tables 4.2.6.8 and 6.1.1.4'
Cl Cl 0.3639 0.7018 'International Tables Vol C Tables 4.2.6.8 and 6.1.1.4'
N N 0.0311 0.0180 'International Tables Vol C Tables 4.2.6.8 and 6.1.1.4'
O O 0.0492 0.0322 'International Tables Vol C Tables 4.2.6.8 and 6.1.1.4'
Rh Rh 0.0927 3.6045 'International Tables Vol C Tables 4.2.6.8 and 6.1.1.4'

loop_
_exptl_crystal_face_index_h
_exptl_crystal_face_index_k
_exptl_crystal_face_index_l
_exptl_crystal_face_perp_dist
2 1 -1 0.0824
-1 -1 0 0.1008
-1 -2 -2 0.1055
-1 0 1 0.0666
1 0 -1 0.0990
1 2 2 0.0760
1 -2 -1 0.1017
0 -1 -1 0.1052
2 -1 1 0.0963
-2 1 -1 0.0848
-1 2 1 0.0880
0 1 1 0.0697
1 -1 1 0.0903
0 -2 13 0.0544
-1 -9 4 0.0870
-1 0 5 0.0519
-3 -5 3 0.0886
2 2 -5 0.0802
1 2 -5 0.0707
2 5 2 0.0709

loop_
_geom_angle_atom_site_label_1
_geom_angle_atom_site_label_2
_geom_angle_atom_site_label_3
_geom_angle
_geom_angle_site_symmetry_1
_geom_angle_site_symmetry_3
_geom_angle_publ_flag
C28 Rh1 Cl1 86.51(6) . . ?
C30 Rh1 Cl1 176.41(8) . . ?
C30 Rh1 C28 90.71(9) . . ?
C30 Rh1 C31 93.09(12) . . ?
C31 Rh1 Cl1 89.61(10) . . ?
C31 Rh1 C28 175.61(11) . . ?
C1 N1 C3 109.20(17) . . ?
C1 N1 C4 124.26(17) . . ?
C3 N1 C4 125.56(17) . . ?
C1 N2 C2 109.61(17) . . ?
C1 N2 C16 123.84(17) . . ?
C2 N2 C16 126.30(17) . . ?
N1 C1 C28 126.11(18) . . ?
N2 C1 N1 106.45(17) . . ?
N2 C1 C28 127.44(18) . . ?
N2 C2 H2 126.4 . . ?
C3 C2 N2 107.30(18) . . ?
C3 C2 H2 126.4 . . ?
N1 C3 H3 126.3 . . ?
C2 C3 N1 107.44(18) . . ?
C2 C3 H3 126.3 . . ?
C5 C4 N1 117.44(18) . . ?
C5 C4 C9 123.5(2) . . ?
C9 C4 N1 119.09(19) . . ?
C4 C5 C13 123.20(19) . . ?
C6 C5 C4 116.9(2) . . ?
C6 C5 C13 119.8(2) . . ?
C5 C6 H6 119.4 . . ?
C7 C6 C5 121.2(2) . . ?
C7 C6 H6 119.4 . . ?
C6 C7 H7 119.9 . . ?
C6 C7 C8 120.1(2) . . ?
C8 C7 H7 119.9 . . ?
C7 C8 H8 119.2 . . ?
C7 C8 C9 121.6(2) . . ?
C9 C8 H8 119.2 . . ?
C4 C9 C10 122.3(2) . . ?
C8 C9 C4 116.6(2) . . ?
C8 C9 C10 120.9(2) . . ?
C9 C10 H10 108.1 . . ?
C9 C10 C11 113.2(2) . . ?
C9 C10 C12 109.1(2) . . ?
C11 C10 H10 108.1 . . ?
C12 C10 H10 108.1 . . ?
C12 C10 C11 110.2(2) . . ?
C10 C11 H11A 109.5 . . ?
C10 C11 H11B 109.5 . . ?
C10 C11 H11C 109.5 . . ?
H11A C11 H11B 109.5 . . ?
H11A C11 H11C 109.5 . . ?
H11B C11 H11C 109.5 . . ?
C10 C12 H12A 109.5 . . ?
C10 C12 H12B 109.5 . . ?
C10 C12 H12C 109.5 . . ?
H12A C12 H12B 109.5 . . ?
H12A C12 H12C 109.5 . . ?
H12B C12 H12C 109.5 . . ?
C5 C13 H13 107.6 . . ?
C5 C13 C15 110.1(2) . . ?
C14 C13 C5 113.6(2) . . ?
C14 C13 H13 107.6 . . ?
C14 C13 C15 110.2(3) . . ?
C15 C13 H13 107.6 . . ?
C13 C14 H14A 109.5 . . ?
C13 C14 H14B 109.5 . . ?
C13 C14 H14C 109.5 . . ?
H14A C14 H14B 109.5 . . ?
H14A C14 H14C 109.5 . . ?
H14B C14 H14C 109.5 . . ?
C13 C15 H15A 109.5 . . ?
C13 C15 H15B 109.5 . . ?
C13 C15 H15C 109.5 . . ?
H15A C15 H15B 109.5 . . ?
H15A C15 H15C 109.5 . . ?
H15B C15 H15C 109.5 . . ?
C17 C16 N2 117.4(2) . . ?
C21 C16 N2 118.72(19) . . ?
C21 C16 C17 123.8(2) . . ?
C16 C17 C25 123.3(2) . . ?
C18 C17 C16 116.4(2) . . ?
C18 C17 C25 120.2(2) . . ?
C17 C18 H18 119.4 . . ?
C19 C18 C17 121.3(3) . . ?
C19 C18 H18 119.4 . . ?
C18 C19 H19 119.5 . . ?
C18 C19 C20 120.9(2) . . ?
C20 C19 H19 119.5 . . ?
C19 C20 H20 119.6 . . ?
C19 C20 C21 120.9(3) . . ?
C21 C20 H20 119.6 . . ?
C16 C21 C22 122.48(19) . . ?
C20 C21 C16 116.7(2) . . ?
C20 C21 C22 120.8(2) . . ?
C21 C22 H22 107.9 . . ?
C21 C22 C23 112.5(2) . . ?
C21 C22 C24 109.5(2) . . ?
C23 C22 H22 107.9 . . ?
C23 C22 C24 111.0(2) . . ?
C24 C22 H22 107.9 . . ?
C22 C23 H23A 109.5 . . ?
C22 C23 H23B 109.5 . . ?
C22 C23 H23C 109.5 . . ?
H23A C23 H23B 109.5 . . ?
H23A C23 H23C 109.5 . . ?
H23B C23 H23C 109.5 . . ?
C22 C24 H24A 109.5 . . ?
C22 C24 H24B 109.5 . . ?
C22 C24 H24C 109.5 . . ?
H24A C24 H24B 109.5 . . ?
H24A C24 H24C 109.5 . . ?
H24B C24 H24C 109.5 . . ?
C17 C25 H25 107.3 . . ?
C17 C25 C26 112.3(2) . . ?
C17 C25 C27 111.6(2) . . ?
C26 C25 H25 107.3 . . ?
C26 C25 C27 110.6(2) . . ?
C27 C25 H25 107.3 . . ?
C25 C26 H26A 109.5 . . ?
C25 C26 H26B 109.5 . . ?
C25 C26 H26C 109.5 . . ?
H26A C26 H26B 109.5 . . ?
H26A C26 H26C 109.5 . . ?
H26B C26 H26C 109.5 . . ?
C25 C27 H27A 109.5 . . ?
C25 C27 H27B 109.5 . . ?
C25 C27 H27C 109.5 . . ?
H27A C27 H27B 109.5 . . ?
H27A C27 H27C 109.5 . . ?
H27B C27 H27C 109.5 . . ?
C1 C28 Rh1 124.54(14) . . ?
C29 C28 Rh1 104.71(15) . . ?
C29 C28 C1 126.17(19) . . ?
O1 C29 C28 172.5(2) . . ?
O2 C30 Rh1 178.2(3) . . ?
O3 C31 Rh1 177.8(3) . . ?

loop_
_geom_bond_atom_site_label_1
_geom_bond_atom_site_label_2
_geom_bond_distance
_geom_bond_site_symmetry_2
_geom_bond_publ_flag
Rh1 Cl1 2.3454(6) . ?
Rh1 C28 2.133(2) . ?
Rh1 C30 1.842(3) . ?
Rh1 C31 1.862(3) . ?
O1 C29 1.167(3) . ?
O2 C30 1.134(3) . ?
O3 C31 1.131(3) . ?
N1 C1 1.359(3) . ?
N1 C3 1.388(3) . ?
N1 C4 1.450(3) . ?
N2 C1 1.351(3) . ?
N2 C2 1.386(3) . ?
N2 C16 1.442(3) . ?
C1 C28 1.407(3) . ?
C2 H2 0.9500 . ?
C2 C3 1.342(3) . ?
C3 H3 0.9500 . ?
C4 C5 1.397(3) . ?
C4 C9 1.402(3) . ?
C5 C6 1.395(3) . ?
C5 C13 1.520(3) . ?
C6 H6 0.9500 . ?
C6 C7 1.381(3) . ?
C7 H7 0.9500 . ?
C7 C8 1.382(4) . ?
C8 H8 0.9500 . ?
C8 C9 1.391(3) . ?
C9 C10 1.519(3) . ?
C10 H10 1.0000 . ?
C10 C11 1.530(4) . ?
C10 C12 1.529(4) . ?
C11 H11A 0.9800 . ?
C11 H11B 0.9800 . ?
C11 H11C 0.9800 . ?
C12 H12A 0.9800 . ?
C12 H12B 0.9800 . ?
C12 H12C 0.9800 . ?
C13 H13 1.0000 . ?
C13 C14 1.497(4) . ?
C13 C15 1.522(4) . ?
C14 H14A 0.9800 . ?
C14 H14B 0.9800 . ?
C14 H14C 0.9800 . ?
C15 H15A 0.9800 . ?
C15 H15B 0.9800 . ?
C15 H15C 0.9800 . ?
C16 C17 1.400(3) . ?
C16 C21 1.397(3) . ?
C17 C18 1.392(3) . ?
C17 C25 1.514(4) . ?
C18 H18 0.9500 . ?
C18 C19 1.370(4) . ?
C19 H19 0.9500 . ?
C19 C20 1.381(4) . ?
C20 H20 0.9500 . ?
C20 C21 1.391(3) . ?
C21 C22 1.518(3) . ?
C22 H22 1.0000 . ?
C22 C23 1.528(4) . ?
C22 C24 1.530(4) . ?
C23 H23A 0.9800 . ?
C23 H23B 0.9800 . ?
C23 H23C 0.9800 . ?
C24 H24A 0.9800 . ?
C24 H24B 0.9800 . ?
C24 H24C 0.9800 . ?
C25 H25 1.0000 . ?
C25 C26 1.521(4) . ?
C25 C27 1.524(4) . ?
C26 H26A 0.9800 . ?
C26 H26B 0.9800 . ?
C26 H26C 0.9800 . ?
C27 H27A 0.9800 . ?
C27 H27B 0.9800 . ?
C27 H27C 0.9800 . ?
C28 C29 1.297(3) . ?

loop_
_geom_torsion_atom_site_label_1
_geom_torsion_atom_site_label_2
_geom_torsion_atom_site_label_3
_geom_torsion_atom_site_label_4
_geom_torsion
_geom_torsion_site_symmetry_1
_geom_torsion_site_symmetry_2
_geom_torsion_site_symmetry_3
_geom_torsion_site_symmetry_4
_geom_torsion_publ_flag
N1 C1 C28 Rh1 -35.2(3) . . . . ?
N1 C1 C28 C29 172.6(2) . . . . ?
N1 C4 C5 C6 175.92(19) . . . . ?
N1 C4 C5 C13 -7.2(3) . . . . ?
N1 C4 C9 C8 -176.1(2) . . . . ?
N1 C4 C9 C10 9.3(3) . . . . ?
N2 C1 C28 Rh1 144.89(17) . . . . ?
N2 C1 C28 C29 -7.4(4) . . . . ?
N2 C2 C3 N1 -0.1(3) . . . . ?
N2 C16 C17 C18 -179.9(2) . . . . ?
N2 C16 C17 C25 0.4(3) . . . . ?
N2 C16 C21 C20 179.6(2) . . . . ?
N2 C16 C21 C22 -1.3(3) . . . . ?
C1 N1 C3 C2 -0.6(3) . . . . ?
C1 N1 C4 C5 -75.3(3) . . . . ?
C1 N1 C4 C9 104.5(2) . . . . ?
C1 N2 C2 C3 0.7(3) . . . . ?
C1 N2 C16 C17 84.6(3) . . . . ?
C1 N2 C16 C21 -94.6(2) . . . . ?
C2 N2 C1 N1 -1.1(2) . . . . ?
C2 N2 C1 C28 178.8(2) . . . . ?
C2 N2 C16 C17 -88.9(3) . . . . ?
C2 N2 C16 C21 91.8(3) . . . . ?
C3 N1 C1 N2 1.1(2) . . . . ?
C3 N1 C1 C28 -178.9(2) . . . . ?
C3 N1 C4 C5 92.1(3) . . . . ?
C3 N1 C4 C9 -88.1(3) . . . . ?
C4 N1 C1 N2 170.23(18) . . . . ?
C4 N1 C1 C28 -9.7(3) . . . . ?
C4 N1 C3 C2 -169.6(2) . . . . ?
C4 C5 C6 C7 1.1(3) . . . . ?
C4 C5 C13 C14 128.1(3) . . . . ?
C4 C5 C13 C15 -107.8(3) . . . . ?
C4 C9 C10 C11 -148.8(2) . . . . ?
C4 C9 C10 C12 88.1(3) . . . . ?
C5 C4 C9 C8 3.7(3) . . . . ?
C5 C4 C9 C10 -170.9(2) . . . . ?
C5 C6 C7 C8 1.8(4) . . . . ?
C6 C5 C13 C14 -55.1(3) . . . . ?
C6 C5 C13 C15 69.0(3) . . . . ?
C6 C7 C8 C9 -2.0(4) . . . . ?
C7 C8 C9 C4 -0.6(4) . . . . ?
C7 C8 C9 C10 174.1(2) . . . . ?
C8 C9 C10 C11 36.8(3) . . . . ?
C8 C9 C10 C12 -86.3(3) . . . . ?
C9 C4 C5 C6 -3.9(3) . . . . ?
C9 C4 C5 C13 173.0(2) . . . . ?
C13 C5 C6 C7 -175.9(2) . . . . ?
C16 N2 C1 N1 -175.57(18) . . . . ?
C16 N2 C1 C28 4.4(3) . . . . ?
C16 N2 C2 C3 175.0(2) . . . . ?
C16 C17 C18 C19 0.5(4) . . . . ?
C16 C17 C25 C26 -123.1(3) . . . . ?
C16 C17 C25 C27 111.9(3) . . . . ?
C16 C21 C22 C23 135.6(2) . . . . ?
C16 C21 C22 C24 -100.4(3) . . . . ?
C17 C16 C21 C20 0.4(3) . . . . ?
C17 C16 C21 C22 179.5(2) . . . . ?
C17 C18 C19 C20 -0.2(5) . . . . ?
C18 C17 C25 C26 57.1(3) . . . . ?
C18 C17 C25 C27 -67.8(3) . . . . ?
C18 C19 C20 C21 -0.1(5) . . . . ?
C19 C20 C21 C16 0.0(4) . . . . ?
C19 C20 C21 C22 -179.1(3) . . . . ?
C20 C21 C22 C23 -45.3(3) . . . . ?
C20 C21 C22 C24 78.7(3) . . . . ?
C21 C16 C17 C18 -0.6(3) . . . . ?
C21 C16 C17 C25 179.6(2) . . . . ?
C25 C17 C18 C19 -179.7(3) . . . . ?

loop_
_exptl_oxdiff_crystal_face_indexfrac_h
_exptl_oxdiff_crystal_face_indexfrac_k
_exptl_oxdiff_crystal_face_indexfrac_l
_exptl_oxdiff_crystal_face_x
_exptl_oxdiff_crystal_face_y
_exptl_oxdiff_crystal_face_z
2.0000 1.0000 -1.0000 0.2625 -0.1167 -0.1343
-1.0000 -1.0000 -0.0000 -0.1138 0.0641 0.1290
-1.0000 -2.0000 -2.0000 -0.0705 0.0185 0.3023
-1.0000 -0.0000 1.0000 -0.1488 0.0527 0.0053
1.0000 0.0000 -1.0000 0.1488 -0.0527 -0.0053
1.0000 2.0000 2.0000 0.0705 -0.0185 -0.3023
1.0000 -2.0000 -1.0000 0.2025 0.0841 0.1428
0.0000 -1.0000 -1.0000 0.0350 0.0114 0.1237
2.0000 -1.0000 1.0000 0.2999 0.1339 -0.0855
-2.0000 1.0000 -1.0000 -0.2999 -0.1339 0.0855
-1.0000 2.0000 1.0000 -0.2025 -0.0841 -0.1428
-0.0000 1.0000 1.0000 -0.0350 -0.0114 -0.1237
1.0000 -1.0000 1.0000 0.1593 0.1296 -0.0305
0.4528 -2.2926 12.6041 0.0219 0.8766 -0.4807
-1.3165 -8.9956 4.1649 0.0223 0.8466 0.5318
-1.0000 -0.0000 5.0000 -0.1816 0.2805 -0.1932
-3.0000 -5.0001 3.0000 -0.3122 0.4998 0.3862
2.0000 2.0000 -5.0000 0.2685 -0.4129 -0.0098
1.0000 2.0000 -5.0000 0.1279 -0.4172 0.0451
2.0000 5.0000 2.0000 0.1306 -0.2193 -0.5794
